data_4072454
loop_
_publ_author_name
'Shaver, Alan'
'El Mouatassim, Bouchra'
'Mortini, Florent'
'B\'elanger-Gari\'epy, Francine'
'Lough, Alan'

_publ_section_title
;
 Reactions of (\h5-C5Me5)Ir(PMe3)(SH)2and (\h5-C5Me5)Ir(PMe3)(SH)(H) with
 Thionylaniline (PhNSO) to Give Novel Iridium S3O and S2O Complexes
;
_journal_issue 17
_journal_name_full Organometallics
_journal_page_first 4229
_journal_paper_doi 10.1021/om060399l
_journal_volume 26
_journal_year 2007
_chemical_formula_sum 'C18 H26 Ir O P S2'
_chemical_formula_weight 545.68
_chemical_name_systematic
; 
 ? 
;
_space_group_IT_number 61
_symmetry_cell_setting orthorhombic
_symmetry_space_group_name_Hall '-P 2ac 2ab'
_symmetry_space_group_name_H-M 'P b c a'
_atom_sites_solution_hydrogens geom
_atom_sites_solution_primary direct
_atom_sites_solution_secondary difmap
_audit_creation_method SHELXL-97
_cell_angle_alpha 90.00
_cell_angle_beta 90.00
_cell_angle_gamma 90.00
_cell_formula_units_Z 8
_cell_length_a 15.9591(1)
_cell_length_b 15.3955(1)
_cell_length_c 16.1920(2)
_cell_measurement_reflns_used 5711
_cell_measurement_temperature 220(2)
_cell_measurement_theta_max 72.73
_cell_measurement_theta_min 2.73
_cell_volume 3978.35(6)
_computing_cell_refinement 'SMART (Bruker, 1999)'
_computing_data_collection 'SMART (Bruker, 1999)'
_computing_data_reduction 'SAINT (Bruker, 1999)'
_computing_molecular_graphics 'XP (Bruker, 1999)'
_computing_structure_refinement 'SHELXL-97 (Sheldrick, 1997)'
_computing_structure_solution 'SHELXS-97 (Sheldrick, 1990)'
_diffrn_ambient_temperature 220(2)
_diffrn_detector_area_resol_mean 5.5
_diffrn_measured_fraction_theta_full 0.951
_diffrn_measured_fraction_theta_max 0.951
_diffrn_measurement_device_type 'Bruker AXS SMART 2K/Platform'
_diffrn_measurement_method '\w scan'
_diffrn_radiation_monochromator graphite
_diffrn_radiation_source 'normal-focus sealed tube'
_diffrn_radiation_type CuK\a
_diffrn_radiation_wavelength 1.54178
_diffrn_reflns_av_R_equivalents 0.0381
_diffrn_reflns_av_sigmaI/netI 0.0210
_diffrn_reflns_limit_h_max 19
_diffrn_reflns_limit_h_min -19
_diffrn_reflns_limit_k_max 19
_diffrn_reflns_limit_k_min -19
_diffrn_reflns_limit_l_max 15
_diffrn_reflns_limit_l_min -18
_diffrn_reflns_number 22749
_diffrn_reflns_theta_full 72.91
_diffrn_reflns_theta_max 72.91
_diffrn_reflns_theta_min 4.84
_diffrn_standards_decay_% none
_diffrn_standards_number 352
_exptl_absorpt_coefficient_mu 15.717
_exptl_absorpt_correction_T_max 0.46
_exptl_absorpt_correction_T_min 0.16
_exptl_absorpt_correction_type multi-scan
_exptl_absorpt_process_details 'SADABS (Sheldrick, 1996)'
_exptl_crystal_colour yellow
_exptl_crystal_density_diffrn 1.822
_exptl_crystal_density_meas ?
_exptl_crystal_density_method 'not measured'
_exptl_crystal_description pinacoid
_exptl_crystal_F_000 2128
_exptl_crystal_size_max 0.55
_exptl_crystal_size_mid 0.11
_exptl_crystal_size_min 0.08
_refine_diff_density_max 0.909
_refine_diff_density_min -1.043
_refine_diff_density_rms 0.137
_refine_ls_extinction_method none
_refine_ls_goodness_of_fit_ref 1.087
_refine_ls_hydrogen_treatment constr
_refine_ls_matrix_type full
_refine_ls_number_parameters 243
_refine_ls_number_reflns 3774
_refine_ls_number_restraints 16
_refine_ls_restrained_S_all 1.089
_refine_ls_R_factor_all 0.0340
_refine_ls_R_factor_gt 0.0305
_refine_ls_shift/su_max 0.002
_refine_ls_shift/su_mean 0.000
_refine_ls_structure_factor_coef Fsqd
_refine_ls_weighting_details 'calc w=1/[\s^2^(Fo^2^)+(0.0488P)^2^+4.3163P] where P=(Fo^2^+2Fc^2^)/3'
_refine_ls_weighting_scheme calc
_refine_ls_wR_factor_gt 0.0800
_refine_ls_wR_factor_ref 0.0821
_reflns_number_gt 3427
_reflns_number_total 3774
_reflns_threshold_expression >2sigma(I)
_cod_data_source_file om060399l-file005.cif
_cod_data_source_block shav57
_cod_depositor_comments
;
The following automatic conversions were performed:
'_atom_site_symetry_multiplicity' tag replaced with
'_atom_site_symmetry_multiplicity'.

Automatic conversion script
Id: cif_correct_tags 1440 2010-10-19 06:21:57Z saulius 

The following automatic conversions were performed:

'_symmetry_cell_setting' value 'Orthorhombic' changed to
'orthorhombic' according to
/home/saulius/struct/CIF-dictionaries/cif_core.dic dictionary named
'cif_core.dic' version 2.4.1 from 2010-06-29.

'_geom_bond_publ_flag'
value 'Y' changed to 'y' according to
/home/saulius/struct/CIF-dictionaries/cif_core.dic dictionary named
'cif_core.dic' version 2.4.1 from 2010-06-29 (33
times).

'_geom_angle_publ_flag' value 'Y' changed to 'y' according
to /home/saulius/struct/CIF-dictionaries/cif_core.dic dictionary
named 'cif_core.dic' version 2.4.1 from 2010-06-29 (97
times).

'_geom_torsion_publ_flag' value 'Y' changed to 'y' according
to /home/saulius/struct/CIF-dictionaries/cif_core.dic dictionary
named 'cif_core.dic' version 2.4.1 from 2010-06-29 (258 times).

Automatic conversion script
Id: cif_fix_values 1715 2011-07-08 13:25:40Z adriana 

The following automatic conversions were performed:

'_exptl_crystal_density_meas' value 'none' was changed to '?' - the
value is perceived as not measured.

Automatic conversion script
Id: cif_fix_values 3008 2015-01-20 13:52:24Z robertas 
;
_cod_original_sg_symbol_H-M PBCA
_cod_database_code 4072454

loop_
_symmetry_equiv_pos_as_xyz
'x, y, z'
'-x+1/2, -y, z+1/2'
'-x, y+1/2, -z+1/2'
'x+1/2, -y+1/2, -z'
'-x, -y, -z'
'x-1/2, y, -z-1/2'
'x, -y-1/2, z-1/2'
'-x-1/2, y-1/2, z'

loop_
_atom_site_label
_atom_site_type_symbol
_atom_site_fract_x
_atom_site_fract_y
_atom_site_fract_z
_atom_site_U_iso_or_equiv
_atom_site_adp_type
_atom_site_occupancy
_atom_site_symmetry_multiplicity
_atom_site_calc_flag
_atom_site_refinement_flags
_atom_site_disorder_assembly
_atom_site_disorder_group
Ir Ir 0.057244(10) 0.837206(10) 0.372934(11) 0.02527(9) Uani 1 1 d D . .
P P 0.17504(7) 0.91108(7) 0.33704(7) 0.0283(2) Uani 1 1 d . A .
S1 S 0.0020(5) 0.8756(4) 0.2412(4) 0.0565(13) Uani 0.643(10) 1 d PDU A 1
S2 S -0.0270(4) 0.9571(4) 0.3402(4) 0.0525(14) Uani 0.643(10) 1 d PDU A 1
O1 O 0.0322(4) 0.9097(4) 0.1845(4) 0.057(2) Uani 0.643(10) 1 d PD A 1
S10 S -0.0368(7) 0.9584(9) 0.3563(8) 0.055(3) Uani 0.357(10) 1 d PDU A 2
S20 S -0.0184(5) 0.8713(7) 0.2592(6) 0.0365(14) Uani 0.357(10) 1 d PDU A 2
O10 O -0.1067(6) 0.9507(9) 0.3599(8) 0.065(4) Uani 0.357(10) 1 d PD A 2
C1 C 0.1129(3) 0.7184(3) 0.4256(3) 0.0386(11) Uani 1 1 d . A .
C2 C 0.0806(3) 0.7686(3) 0.4930(3) 0.0391(10) Uani 1 1 d . A .
C3 C -0.0072(3) 0.7759(3) 0.4826(3) 0.0447(12) Uani 1 1 d . A .
C4 C -0.0305(3) 0.7322(3) 0.4098(4) 0.0436(12) Uani 1 1 d . A .
C5 C 0.0441(4) 0.6944(3) 0.3740(3) 0.0430(13) Uani 1 1 d . A .
C11 C 0.2027(4) 0.6891(4) 0.4177(5) 0.076(2) Uani 1 1 d . . .
H11A H 0.2132 0.6421 0.4562 0.114 Uiso 1 1 calc R A .
H11B H 0.2397 0.7373 0.4301 0.114 Uiso 1 1 calc R . .
H11C H 0.2129 0.6691 0.3618 0.114 Uiso 1 1 calc R . .
C21 C 0.1274(5) 0.7949(4) 0.5704(4) 0.0698(19) Uani 1 1 d . . .
H21A H 0.1052 0.8495 0.5908 0.105 Uiso 1 1 calc R A .
H21B H 0.1864 0.8016 0.5578 0.105 Uiso 1 1 calc R . .
H21C H 0.1204 0.7504 0.6123 0.105 Uiso 1 1 calc R . .
C31 C -0.0662(5) 0.8213(5) 0.5425(5) 0.083(2) Uani 1 1 d . . .
H31A H -0.1148 0.8425 0.5127 0.125 Uiso 1 1 calc R A .
H31B H -0.0374 0.8697 0.5682 0.125 Uiso 1 1 calc R . .
H31C H -0.0840 0.7805 0.5847 0.125 Uiso 1 1 calc R . .
C41 C -0.1181(4) 0.7248(5) 0.3767(5) 0.085(3) Uani 1 1 d . . .
H41A H -0.1471 0.6780 0.4048 0.128 Uiso 1 1 calc R A .
H41B H -0.1160 0.7126 0.3179 0.128 Uiso 1 1 calc R . .
H41C H -0.1477 0.7789 0.3859 0.128 Uiso 1 1 calc R . .
C51 C 0.0480(5) 0.6367(4) 0.3005(4) 0.078(2) Uani 1 1 d . . .
H51A H 0.1049 0.6353 0.2795 0.116 Uiso 1 1 calc R A .
H51B H 0.0107 0.6586 0.2581 0.116 Uiso 1 1 calc R . .
H51C H 0.0309 0.5784 0.3160 0.116 Uiso 1 1 calc R . .
C61 C 0.2488(3) 0.9350(3) 0.4201(3) 0.0313(9) Uani 1 1 d . . .
C62 C 0.3352(3) 0.9246(4) 0.4113(3) 0.0443(11) Uani 1 1 d . A .
H62 H 0.3571 0.8986 0.3634 0.053 Uiso 1 1 calc R . .
C63 C 0.3887(3) 0.9525(4) 0.4729(4) 0.0575(15) Uani 1 1 d . . .
H63 H 0.4468 0.9453 0.4666 0.069 Uiso 1 1 calc R A .
C64 C 0.3577(4) 0.9909(4) 0.5434(4) 0.0567(15) Uani 1 1 d . A .
H64 H 0.3947 1.0110 0.5844 0.068 Uiso 1 1 calc R . .
C65 C 0.2713(4) 0.9997(3) 0.5538(3) 0.0457(12) Uani 1 1 d . . .
H65 H 0.2497 1.0246 0.6023 0.055 Uiso 1 1 calc R A .
C66 C 0.2180(3) 0.9716(3) 0.4923(3) 0.0361(10) Uani 1 1 d . A .
H66 H 0.1598 0.9773 0.4995 0.043 Uiso 1 1 calc R . .
C71 C 0.1637(3) 1.0186(3) 0.2923(3) 0.0443(11) Uani 1 1 d . . .
H71A H 0.1406 1.0578 0.3332 0.066 Uiso 1 1 calc R A .
H71B H 0.1264 1.0156 0.2451 0.066 Uiso 1 1 calc R . .
H71C H 0.2181 1.0397 0.2746 0.066 Uiso 1 1 calc R . .
C81 C 0.2359(3) 0.8555(3) 0.2582(3) 0.0470(12) Uani 1 1 d . . .
H81A H 0.2003 0.8428 0.2111 0.070 Uiso 1 1 calc R A .
H81B H 0.2579 0.8017 0.2805 0.070 Uiso 1 1 calc R . .
H81C H 0.2819 0.8923 0.2408 0.070 Uiso 1 1 calc R . .

loop_
_atom_site_aniso_label
_atom_site_aniso_U_11
_atom_site_aniso_U_22
_atom_site_aniso_U_33
_atom_site_aniso_U_23
_atom_site_aniso_U_13
_atom_site_aniso_U_12
Ir 0.02048(12) 0.01975(12) 0.03559(14) 0.00181(6) -0.00469(6) 0.00029(6)
P 0.0289(5) 0.0270(5) 0.0289(5) -0.0008(4) 0.0010(4) -0.0039(4)
S1 0.064(3) 0.0438(17) 0.062(3) 0.005(2) -0.035(2) 0.001(2)
S2 0.056(3) 0.0297(16) 0.072(3) 0.0075(16) -0.026(2) 0.012(2)
O1 0.057(4) 0.066(4) 0.047(4) 0.014(3) -0.005(3) -0.009(3)
S10 0.040(3) 0.047(4) 0.078(5) 0.019(3) 0.029(3) 0.022(3)
S20 0.020(2) 0.054(3) 0.036(3) 0.020(2) -0.0028(16) -0.009(2)
O10 0.027(6) 0.063(8) 0.105(10) 0.009(6) 0.003(5) 0.017(6)
C1 0.030(2) 0.027(2) 0.059(3) 0.019(2) 0.002(2) 0.0052(19)
C2 0.037(2) 0.035(2) 0.045(3) 0.011(2) 0.000(2) -0.007(2)
C3 0.039(3) 0.036(3) 0.059(3) 0.008(2) 0.014(2) -0.002(2)
C4 0.028(2) 0.034(2) 0.069(3) 0.018(2) -0.005(2) -0.014(2)
C5 0.068(4) 0.016(2) 0.046(3) 0.0061(18) -0.004(2) -0.008(2)
C11 0.045(3) 0.047(3) 0.136(6) 0.034(4) 0.015(4) 0.025(3)
C21 0.096(5) 0.063(4) 0.051(4) 0.020(3) -0.021(3) -0.023(4)
C31 0.078(5) 0.062(4) 0.110(6) 0.000(4) 0.049(4) 0.000(4)
C41 0.038(3) 0.075(5) 0.143(8) 0.036(4) -0.036(4) -0.029(4)
C51 0.134(7) 0.034(3) 0.064(4) -0.012(3) -0.004(4) -0.012(3)
C61 0.030(2) 0.031(2) 0.033(2) 0.0027(17) -0.0008(16) -0.0086(18)
C62 0.030(2) 0.057(3) 0.046(3) 0.001(2) 0.002(2) -0.005(2)
C63 0.030(2) 0.079(4) 0.063(4) 0.008(3) -0.010(2) -0.013(3)
C64 0.053(3) 0.060(3) 0.057(3) 0.008(3) -0.025(3) -0.023(3)
C65 0.061(3) 0.042(3) 0.033(3) -0.003(2) -0.004(2) -0.010(3)
C66 0.037(2) 0.032(2) 0.039(2) -0.0041(18) 0.0001(19) -0.006(2)
C71 0.054(3) 0.034(2) 0.044(3) 0.009(2) -0.005(2) -0.014(2)
C81 0.049(3) 0.053(3) 0.039(3) -0.013(2) 0.014(2) -0.010(3)

loop_
_atom_type_symbol
_atom_type_description
_atom_type_scat_dispersion_real
_atom_type_scat_dispersion_imag
_atom_type_scat_source
C C 0.0181 0.0091 'International Tables Vol C Tables 4.2.6.8 and 6.1.1.4'
H H 0.0000 0.0000 'International Tables Vol C Tables 4.2.6.8 and 6.1.1.4'
O O 0.0492 0.0322 'International Tables Vol C Tables 4.2.6.8 and 6.1.1.4'
P P 0.2955 0.4335 'International Tables Vol C Tables 4.2.6.8 and 6.1.1.4'
S S 0.3331 0.5567 'International Tables Vol C Tables 4.2.6.8 and 6.1.1.4'
Ir Ir -4.7710 6.5667 'International Tables Vol C Tables 4.2.6.8 and 6.1.1.4'

loop_
_geom_angle_atom_site_label_1
_geom_angle_atom_site_label_2
_geom_angle_atom_site_label_3
_geom_angle
_geom_angle_publ_flag
C1 Ir C5 37.76(18) y
C1 Ir C4 63.00(17) y
C5 Ir C4 38.1(2) y
C1 Ir C2 37.57(18) y
C5 Ir C2 62.62(18) y
C4 Ir C2 61.90(18) y
C1 Ir C3 62.12(18) y
C5 Ir C3 62.24(19) y
C4 Ir C3 36.61(19) y
C2 Ir C3 36.64(16) y
C1 Ir S20 136.2(3) y
C5 Ir S20 100.8(3) y
C4 Ir S20 92.9(3) y
C2 Ir S20 154.5(2) y
C3 Ir S20 119.6(2) y
C1 Ir P 100.42(12) y
C5 Ir P 125.38(16) y
C4 Ir P 162.68(14) y
C2 Ir P 108.65(12) y
C3 Ir P 141.87(14) y
S20 Ir P 96.72(19) y
C1 Ir S2 166.3(2) y
C5 Ir S2 137.0(2) y
C4 Ir S2 105.8(2) y
C2 Ir S2 131.5(2) y
C3 Ir S2 104.3(2) y
S20 Ir S2 47.7(4) y
P Ir S2 91.29(17) y
C1 Ir S1 134.5(2) y
C5 Ir S1 102.63(19) y
C4 Ir S1 100.8(2) y
C2 Ir S1 162.54(19) y
C3 Ir S1 129.7(2) y
S20 Ir S1 10.5(2) y
P Ir S1 87.31(18) y
S2 Ir S1 52.41(17) y
C1 Ir S10 159.5(3) y
C5 Ir S10 135.4(3) y
C4 Ir S10 101.6(3) y
C2 Ir S10 124.4(3) y
C3 Ir S10 97.4(3) y
S20 Ir S10 52.9(3) y
P Ir S10 95.7(3) y
S2 Ir S10 7.2(4) y
S1 Ir S10 58.5(4) y
C71 P C81 101.6(3) y
C71 P C61 100.0(2) y
C81 P C61 105.5(2) y
C71 P Ir 118.41(18) y
C81 P Ir 112.71(17) y
C61 P Ir 116.52(14) y
O1 S1 S2 115.2(5) y
O1 S1 Ir 131.7(5) y
S2 S1 Ir 62.9(2) y
S1 S2 Ir 64.7(2) y
O10 S10 S20 96.4(10) y
O10 S10 Ir 122.1(11) y
S20 S10 Ir 59.9(4) y
S10 S20 Ir 67.1(5) y
C5 C1 C2 108.0(4) y
C5 C1 C11 127.2(6) y
C2 C1 C11 124.5(5) y
C5 C1 Ir 71.3(3) y
C2 C1 Ir 72.7(2) y
C11 C1 Ir 126.7(3) y
C3 C2 C1 108.0(4) y
C3 C2 C21 124.4(5) y
C1 C2 C21 126.7(5) y
C3 C2 Ir 72.3(3) y
C1 C2 Ir 69.7(2) y
C21 C2 Ir 132.3(3) y
C4 C3 C2 108.9(4) y
C4 C3 C31 126.1(6) y
C2 C3 C31 125.0(6) y
C4 C3 Ir 70.2(3) y
C2 C3 Ir 71.1(3) y
C31 C3 Ir 126.2(4) y
C3 C4 C5 108.1(4) y
C3 C4 C41 125.6(6) y
C5 C4 C41 126.3(6) y
C3 C4 Ir 73.2(3) y
C5 C4 Ir 70.5(3) y
C41 C4 Ir 123.1(4) y
C1 C5 C4 107.1(4) y
C1 C5 C51 126.2(6) y
C4 C5 C51 126.6(6) y
C1 C5 Ir 71.0(3) y
C4 C5 Ir 71.4(3) y
C51 C5 Ir 125.8(4) y
C1 C11 H11A 109.5 ?
C1 C11 H11B 109.5 ?
H11A C11 H11B 109.5 ?
C1 C11 H11C 109.5 ?
H11A C11 H11C 109.5 ?
H11B C11 H11C 109.5 ?
C2 C21 H21A 109.5 ?
C2 C21 H21B 109.5 ?
H21A C21 H21B 109.5 ?
C2 C21 H21C 109.5 ?
H21A C21 H21C 109.5 ?
H21B C21 H21C 109.5 ?
C3 C31 H31A 109.5 ?
C3 C31 H31B 109.5 ?
H31A C31 H31B 109.5 ?
C3 C31 H31C 109.5 ?
H31A C31 H31C 109.5 ?
H31B C31 H31C 109.5 ?
C4 C41 H41A 109.5 ?
C4 C41 H41B 109.5 ?
H41A C41 H41B 109.5 ?
C4 C41 H41C 109.5 ?
H41A C41 H41C 109.5 ?
H41B C41 H41C 109.5 ?
C5 C51 H51A 109.5 ?
C5 C51 H51B 109.5 ?
H51A C51 H51B 109.5 ?
C5 C51 H51C 109.5 ?
H51A C51 H51C 109.5 ?
H51B C51 H51C 109.5 ?
C66 C61 C62 118.9(4) y
C66 C61 P 118.3(3) y
C62 C61 P 122.7(4) y
C63 C62 C61 120.1(5) y
C63 C62 H62 120.0 ?
C61 C62 H62 120.0 ?
C64 C63 C62 120.7(5) y
C64 C63 H63 119.6 ?
C62 C63 H63 119.6 ?
C63 C64 C65 119.7(5) y
C63 C64 H64 120.1 ?
C65 C64 H64 120.1 ?
C66 C65 C64 119.6(5) y
C66 C65 H65 120.2 ?
C64 C65 H65 120.2 ?
C65 C66 C61 121.0(4) y
C65 C66 H66 119.5 ?
C61 C66 H66 119.5 ?
P C71 H71A 109.5 ?
P C71 H71B 109.5 ?
H71A C71 H71B 109.5 ?
P C71 H71C 109.5 ?
H71A C71 H71C 109.5 ?
H71B C71 H71C 109.5 ?
P C81 H81A 109.5 ?
P C81 H81B 109.5 ?
H81A C81 H81B 109.5 ?
P C81 H81C 109.5 ?
H81A C81 H81C 109.5 ?
H81B C81 H81C 109.5 ?

loop_
_geom_bond_atom_site_label_1
_geom_bond_atom_site_label_2
_geom_bond_distance
_geom_bond_publ_flag
Ir C1 2.205(4) y
Ir C5 2.209(5) y
Ir C4 2.221(4) y
Ir C2 2.244(4) y
Ir C3 2.259(5) y
Ir S20 2.264(11) y
Ir P 2.2727(10) y
Ir S2 2.344(6) y
Ir S1 2.382(6) y
Ir S10 2.410(12) y
P C71 1.816(5) y
P C81 1.818(5) y
P C61 1.825(4) y
S1 O1 1.162(9) y
S1 S2 2.087(6) y
S10 O10 1.123(14) y
S10 S20 2.087(12) y
C1 C5 1.428(7) y
C1 C2 1.433(7) y
C1 C11 1.508(7) y
C2 C3 1.415(6) y
C2 C21 1.514(7) y
C3 C4 1.408(7) y
C3 C31 1.522(8) y
C4 C5 1.446(8) y
C4 C41 1.502(7) y
C5 C51 1.486(8) y
C11 H11A 0.9700 ?
C11 H11B 0.9700 ?
C11 H11C 0.9700 ?
C21 H21A 0.9700 ?
C21 H21B 0.9700 ?
C21 H21C 0.9700 ?
C31 H31A 0.9700 ?
C31 H31B 0.9700 ?
C31 H31C 0.9700 ?
C41 H41A 0.9700 ?
C41 H41B 0.9700 ?
C41 H41C 0.9700 ?
C51 H51A 0.9700 ?
C51 H51B 0.9700 ?
C51 H51C 0.9700 ?
C61 C66 1.389(6) y
C61 C62 1.395(6) y
C62 C63 1.381(7) y
C62 H62 0.9400 ?
C63 C64 1.377(8) y
C63 H63 0.9400 ?
C64 C65 1.396(8) y
C64 H64 0.9400 ?
C65 C66 1.379(6) y
C65 H65 0.9400 ?
C66 H66 0.9400 ?
C71 H71A 0.9700 ?
C71 H71B 0.9700 ?
C71 H71C 0.9700 ?
C81 H81A 0.9700 ?
C81 H81B 0.9700 ?
C81 H81C 0.9700 ?

loop_
_geom_torsion_atom_site_label_1
_geom_torsion_atom_site_label_2
_geom_torsion_atom_site_label_3
_geom_torsion_atom_site_label_4
_geom_torsion
_geom_torsion_publ_flag
C1 Ir P C71 -178.1(2) y
C5 Ir P C71 150.7(2) y
C4 Ir P C71 165.9(5) y
C2 Ir P C71 -140.1(2) y
C3 Ir P C71 -120.5(3) y
S20 Ir P C71 42.4(3) y
S2 Ir P C71 -5.2(3) y
S1 Ir P C71 47.1(2) y
S10 Ir P C71 -10.9(4) y
C1 Ir P C81 63.6(3) y
C5 Ir P C81 32.4(3) y
C4 Ir P C81 47.5(6) y
C2 Ir P C81 101.5(2) y
C3 Ir P C81 121.2(3) y
S20 Ir P C81 -76.0(3) y
S2 Ir P C81 -123.5(3) y
S1 Ir P C81 -71.2(3) y
S10 Ir P C81 -129.2(4) y
C1 Ir P C61 -58.7(2) y
C5 Ir P C61 -89.9(2) y
C4 Ir P C61 -74.7(5) y
C2 Ir P C61 -20.7(2) y
C3 Ir P C61 -1.0(3) y
S20 Ir P C61 161.8(3) y
S2 Ir P C61 114.3(2) y
S1 Ir P C61 166.5(2) y
S10 Ir P C61 108.6(3) y
C1 Ir S1 O1 -95.1(7) y
C5 Ir S1 O1 -118.8(7) y
C4 Ir S1 O1 -157.7(7) y
C2 Ir S1 O1 -149.6(7) y
C3 Ir S1 O1 177.0(6) y
S20 Ir S1 O1 160(3) y
P Ir S1 O1 6.9(7) y
S2 Ir S1 O1 100.6(7) y
S10 Ir S1 O1 105.3(8) y
C1 Ir S1 S2 164.3(3) y
C5 Ir S1 S2 140.6(3) y
C4 Ir S1 S2 101.7(2) y
C2 Ir S1 S2 109.7(7) y
C3 Ir S1 S2 76.4(3) y
S20 Ir S1 S2 60(2) y
P Ir S1 S2 -93.7(2) y
S10 Ir S1 S2 4.7(5) y
O1 S1 S2 Ir -125.8(6) y
C1 Ir S2 S1 -125.3(8) y
C5 Ir S2 S1 -65.1(4) y
C4 Ir S2 S1 -91.6(3) y
C2 Ir S2 S1 -157.9(3) y
C3 Ir S2 S1 -129.6(2) y
S20 Ir S2 S1 -12.3(3) y
P Ir S2 S1 85.6(2) y
S10 Ir S2 S1 -147(3) y
C1 Ir S10 O10 -46.4(18) y
C5 Ir S10 O10 13.5(14) y
C4 Ir S10 O10 -7.1(12) y
C2 Ir S10 O10 -70.8(13) y
C3 Ir S10 O10 -44.0(12) y
S20 Ir S10 O10 77.8(12) y
P Ir S10 O10 171.9(12) y
S2 Ir S10 O10 119(4) y
S1 Ir S10 O10 88.6(13) y
C1 Ir S10 S20 -124.2(9) y
C5 Ir S10 S20 -64.3(5) y
C4 Ir S10 S20 -84.9(4) y
C2 Ir S10 S20 -148.6(3) y
C3 Ir S10 S20 -121.8(3) y
P Ir S10 S20 94.1(3) y
S2 Ir S10 S20 42(3) y
S1 Ir S10 S20 10.8(3) y
O10 S10 S20 Ir -123.6(11) y
C1 Ir S20 S10 155.2(4) y
C5 Ir S20 S10 139.9(4) y
C4 Ir S20 S10 102.3(4) y
C2 Ir S20 S10 93.5(8) y
C3 Ir S20 S10 75.8(5) y
P Ir S20 S10 -92.1(4) y
S2 Ir S20 S10 -6.5(5) y
S1 Ir S20 S10 -119(2) y
C4 Ir C1 C5 38.3(3) y
C2 Ir C1 C5 116.5(4) y
C3 Ir C1 C5 79.8(3) y
S20 Ir C1 C5 -25.0(4) y
P Ir C1 C5 -136.4(3) y
S2 Ir C1 C5 75.1(9) y
S1 Ir C1 C5 -39.8(4) y
S10 Ir C1 C5 82.5(10) y
C5 Ir C1 C2 -116.5(4) y
C4 Ir C1 C2 -78.2(3) y
C3 Ir C1 C2 -36.8(3) y
S20 Ir C1 C2 -141.6(3) y
P Ir C1 C2 107.1(2) y
S2 Ir C1 C2 -41.4(9) y
S1 Ir C1 C2 -156.4(3) y
S10 Ir C1 C2 -34.0(10) y
C5 Ir C1 C11 122.9(7) y
C4 Ir C1 C11 161.2(6) y
C2 Ir C1 C11 -120.6(7) y
C3 Ir C1 C11 -157.3(6) y
S20 Ir C1 C11 97.9(6) y
P Ir C1 C11 -13.5(6) y
S2 Ir C1 C11 -162.0(7) y
S1 Ir C1 C11 83.1(6) y
S10 Ir C1 C11 -154.6(10) y
C5 C1 C2 C3 -0.4(5) y
C11 C1 C2 C3 -174.3(4) y
Ir C1 C2 C3 62.6(3) y
C5 C1 C2 C21 168.7(5) y
C11 C1 C2 C21 -5.2(7) y
Ir C1 C2 C21 -128.3(5) y
C5 C1 C2 Ir -63.0(3) y
C11 C1 C2 Ir 123.1(5) y
C1 Ir C2 C3 -117.6(4) y
C5 Ir C2 C3 -79.5(3) y
C4 Ir C2 C3 -36.2(3) y
S20 Ir C2 C3 -26.2(8) y
P Ir C2 C3 159.6(3) y
S2 Ir C2 C3 50.4(4) y
S1 Ir C2 C3 -45.2(8) y
S10 Ir C2 C3 48.7(5) y
C5 Ir C2 C1 38.1(3) y
C4 Ir C2 C1 81.4(3) y
C3 Ir C2 C1 117.6(4) y
S20 Ir C2 C1 91.4(7) y
P Ir C2 C1 -82.8(3) y
S2 Ir C2 C1 168.0(3) y
S1 Ir C2 C1 72.4(8) y
S10 Ir C2 C1 166.2(4) y
C1 Ir C2 C21 121.7(7) y
C5 Ir C2 C21 159.8(6) y
C4 Ir C2 C21 -156.9(6) y
C3 Ir C2 C21 -120.7(7) y
S20 Ir C2 C21 -146.9(8) y
P Ir C2 C21 38.9(6) y
S2 Ir C2 C21 -70.3(6) y
S1 Ir C2 C21 -165.9(7) y
S10 Ir C2 C21 -72.0(7) y
C1 C2 C3 C4 -0.6(5) y
C21 C2 C3 C4 -170.1(5) y
Ir C2 C3 C4 60.3(3) y
C1 C2 C3 C31 177.6(5) y
C21 C2 C3 C31 8.1(8) y
Ir C2 C3 C31 -121.5(5) y
C1 C2 C3 Ir -60.9(3) y
C21 C2 C3 Ir 129.6(5) y
C1 Ir C3 C4 -81.4(3) y
C5 Ir C3 C4 -38.5(3) y
C2 Ir C3 C4 -119.1(4) y
S20 Ir C3 C4 48.3(5) y
P Ir C3 C4 -151.4(2) y
S2 Ir C3 C4 97.4(3) y
S1 Ir C3 C4 44.8(4) y
S10 Ir C3 C4 99.6(4) y
C1 Ir C3 C2 37.7(3) y
C5 Ir C3 C2 80.6(3) y
C4 Ir C3 C2 119.1(4) y
S20 Ir C3 C2 167.4(4) y
P Ir C3 C2 -32.3(4) y
S2 Ir C3 C2 -143.5(3) y
S1 Ir C3 C2 163.9(3) y
S10 Ir C3 C2 -141.3(4) y
C1 Ir C3 C31 157.7(6) y
C5 Ir C3 C31 -159.3(6) y
C4 Ir C3 C31 -120.9(7) y
C2 Ir C3 C31 120.0(7) y
S20 Ir C3 C31 -72.6(7) y
P Ir C3 C31 87.8(6) y
S2 Ir C3 C31 -23.4(6) y
S1 Ir C3 C31 -76.0(6) y
S10 Ir C3 C31 -21.3(7) y
C2 C3 C4 C5 1.4(5) y
C31 C3 C4 C5 -176.8(5) y
Ir C3 C4 C5 62.3(3) y
C2 C3 C4 C41 -179.9(5) y
C31 C3 C4 C41 1.9(8) y
Ir C3 C4 C41 -119.1(5) y
C2 C3 C4 Ir -60.9(3) y
C31 C3 C4 Ir 121.0(5) y
C1 Ir C4 C3 78.8(3) y
C5 Ir C4 C3 116.8(4) y
C2 Ir C4 C3 36.2(3) y
S20 Ir C4 C3 -139.5(4) y
P Ir C4 C3 96.6(6) y
S2 Ir C4 C3 -92.7(3) y
S1 Ir C4 C3 -146.5(3) y
S10 Ir C4 C3 -86.7(4) y
C1 Ir C4 C5 -38.0(3) y
C2 Ir C4 C5 -80.6(3) y
C3 Ir C4 C5 -116.8(4) y
S20 Ir C4 C5 103.7(4) y
P Ir C4 C5 -20.2(7) y
S2 Ir C4 C5 150.5(3) y
S1 Ir C4 C5 96.7(3) y
S10 Ir C4 C5 156.5(4) y
C1 Ir C4 C41 -159.3(6) y
C5 Ir C4 C41 -121.3(7) y
C2 Ir C4 C41 158.1(6) y
C3 Ir C4 C41 121.9(7) y
S20 Ir C4 C41 -17.6(6) y
P Ir C4 C41 -141.5(5) y
S2 Ir C4 C41 29.2(6) y
S1 Ir C4 C41 -24.6(6) y
S10 Ir C4 C41 35.2(6) y
C2 C1 C5 C4 1.2(5) y
C11 C1 C5 C4 175.0(5) y
Ir C1 C5 C4 -62.6(3) y
C2 C1 C5 C51 -175.2(5) y
C11 C1 C5 C51 -1.5(8) y
Ir C1 C5 C51 120.9(5) y
C2 C1 C5 Ir 63.9(3) y
C11 C1 C5 Ir -122.4(5) y
C3 C4 C5 C1 -1.6(5) y
C41 C4 C5 C1 179.7(5) y
Ir C4 C5 C1 62.4(3) y
C3 C4 C5 C51 174.8(5) y
C41 C4 C5 C51 -3.9(8) y
Ir C4 C5 C51 -121.2(5) y
C3 C4 C5 Ir -64.0(3) y
C41 C4 C5 Ir 117.3(5) y
C4 Ir C5 C1 -116.4(4) y
C2 Ir C5 C1 -37.9(3) y
C3 Ir C5 C1 -79.4(3) y
S20 Ir C5 C1 162.6(3) y
P Ir C5 C1 56.3(3) y
S2 Ir C5 C1 -160.5(4) y
S1 Ir C5 C1 152.1(3) y
S10 Ir C5 C1 -150.3(5) y
C1 Ir C5 C4 116.4(4) y
C2 Ir C5 C4 78.5(3) y
C3 Ir C5 C4 37.0(3) y
S20 Ir C5 C4 -80.9(3) y
P Ir C5 C4 172.7(2) y
S2 Ir C5 C4 -44.0(5) y
S1 Ir C5 C4 -91.5(3) y
S10 Ir C5 C4 -33.9(5) y
C1 Ir C5 C51 -121.4(7) y
C4 Ir C5 C51 122.2(7) y
C2 Ir C5 C51 -159.3(6) y
C3 Ir C5 C51 159.2(6) y
S20 Ir C5 C51 41.3(6) y
P Ir C5 C51 -65.1(6) y
S2 Ir C5 C51 78.2(7) y
S1 Ir C5 C51 30.7(6) y
S10 Ir C5 C51 88.3(7) y
C71 P C61 C66 80.0(4) y
C81 P C61 C66 -174.8(3) y
Ir P C61 C66 -48.9(4) y
C71 P C61 C62 -94.7(4) y
C81 P C61 C62 10.4(5) y
Ir P C61 C62 136.3(4) y
C66 C61 C62 C63 -1.7(7) y
P C61 C62 C63 173.0(4) y
C61 C62 C63 C64 0.0(9) y
C62 C63 C64 C65 1.6(9) y
C63 C64 C65 C66 -1.4(8) y
C64 C65 C66 C61 -0.3(7) y
C62 C61 C66 C65 1.9(7) y
P C61 C66 C65 -173.0(4) y
